data_4328752
loop_
_publ_author_name
'Henrik Braband'
'Sebastian Imstepf'
'Michael Benz'
'Bernhard Spingler'
'Roger Alberto'

_publ_section_title
;
 Combining Bifunctional Chelator with (3 + 2)-Cycloaddition Approaches:
 Synthesis of Dual-Function Technetium Complexes
;
_journal_name_full 'Inorganic Chemistry'
_journal_page_first 4051
_journal_page_last 4057
_journal_paper_doi 10.1021/ic202212e
_journal_volume 51
_journal_year 2012
_chemical_formula_moiety '[TcO3(eg)(tacn-ba)]Br'
_chemical_formula_sum 'C17 H28 Br N4 O4 Tc'
_chemical_formula_weight 530.34
_chemical_name_common '[TcO3(eg)(tacn-ba)]Br'
_chemical_name_systematic
;
 ?
;
_space_group_IT_number 2
_symmetry_cell_setting triclinic
_symmetry_space_group_name_Hall '-P 1'
_symmetry_space_group_name_H-M 'P -1'
_atom_sites_solution_hydrogens geom
_atom_sites_solution_primary direct
_atom_sites_solution_secondary difmap
_audit_creation_method SHELXL-97
_cell_angle_alpha 106.501(3)
_cell_angle_beta 93.887(3)
_cell_angle_gamma 96.816(3)
_cell_formula_units_Z 2
_cell_length_a 7.8503(3)
_cell_length_b 10.8590(3)
_cell_length_c 12.3046(4)
_cell_measurement_reflns_used 3738
_cell_measurement_temperature 183(2)
_cell_measurement_theta_max 30.8212
_cell_measurement_theta_min 2.6226
_cell_volume 992.92(6)
_computing_cell_refinement 'CrysAlis RED (Oxford, 2007)'
_computing_data_collection 'CrysAlis RED (Oxford, 2007)'
_computing_data_reduction 'CrysAlis RED (Oxford, 2007)'
_computing_molecular_graphics 'ORTEP-3 (Farrugia, 1997)'
_computing_publication_material 'SHELXL-97 (Sheldrick, 1997)'
_computing_structure_refinement 'SHELXL-97 (Sheldrick, 1997)'
_computing_structure_solution 'SIR-97 (Altomare, 1999)'
_diffrn_ambient_temperature 183(2)
_diffrn_measured_fraction_theta_full 0.998
_diffrn_measured_fraction_theta_max 0.998
_diffrn_measurement_device_type 'Xcalibur, Ruby'
_diffrn_measurement_method '\w scans'
_diffrn_radiation_monochromator graphite
_diffrn_radiation_source 'fine-focus sealed tube'
_diffrn_radiation_type MoK\a
_diffrn_radiation_wavelength 0.71073
_diffrn_reflns_av_R_equivalents 0.0381
_diffrn_reflns_av_sigmaI/netI 0.1006
_diffrn_reflns_limit_h_max 10
_diffrn_reflns_limit_h_min -10
_diffrn_reflns_limit_k_max 14
_diffrn_reflns_limit_k_min -14
_diffrn_reflns_limit_l_max 16
_diffrn_reflns_limit_l_min -13
_diffrn_reflns_number 9033
_diffrn_reflns_theta_full 28.28
_diffrn_reflns_theta_max 28.28
_diffrn_reflns_theta_min 2.63
_exptl_absorpt_coefficient_mu 2.768
_exptl_absorpt_correction_T_max 1.00000
_exptl_absorpt_correction_T_min 0.96197
_exptl_absorpt_correction_type multi-scan
_exptl_absorpt_process_details none
_exptl_crystal_colour blue
_exptl_crystal_density_diffrn 1.774
_exptl_crystal_description plate
_exptl_crystal_F_000 536
_exptl_crystal_size_max 0.0083
_exptl_crystal_size_mid 0.0034
_exptl_crystal_size_min 0.0018
_refine_diff_density_max 0.550
_refine_diff_density_min -0.714
_refine_diff_density_rms 0.109
_refine_ls_extinction_method none
_refine_ls_goodness_of_fit_ref 0.847
_refine_ls_hydrogen_treatment constr
_refine_ls_matrix_type full
_refine_ls_number_parameters 244
_refine_ls_number_reflns 4919
_refine_ls_number_restraints 0
_refine_ls_restrained_S_all 0.847
_refine_ls_R_factor_all 0.0673
_refine_ls_R_factor_gt 0.0375
_refine_ls_shift/su_max 0.000
_refine_ls_shift/su_mean 0.000
_refine_ls_structure_factor_coef Fsqd
_refine_ls_weighting_details 'calc w=1/[\s^2^(Fo^2^)+(0.0109P)^2^+0.0000P] where P=(Fo^2^+2Fc^2^)/3'
_refine_ls_weighting_scheme calc
_refine_ls_wR_factor_gt 0.0476
_refine_ls_wR_factor_ref 0.0507
_reflns_number_gt 3346
_reflns_number_total 4919
_reflns_threshold_expression >2sigma(I)
_cod_data_source_file ic202212e_si_002_4.cif
_cod_data_source_block si080410
_cod_database_code 4328752

loop_
_symmetry_equiv_pos_as_xyz
'x, y, z'
'-x, -y, -z'

loop_
_atom_site_label
_atom_site_type_symbol
_atom_site_fract_x
_atom_site_fract_y
_atom_site_fract_z
_atom_site_U_iso_or_equiv
_atom_site_adp_type
_atom_site_occupancy
_atom_site_symmetry_multiplicity
_atom_site_calc_flag
_atom_site_refinement_flags
Tc1 Tc 0.76501(3) 0.89122(3) 0.09131(2) 0.01449(7) Uani 1 1 d .
N1 N 0.8209(3) 0.6846(2) 0.0380(2) 0.0164(6) Uani 1 1 d .
H1 H 0.7676 0.6462 -0.0358 0.020 Uiso 1 1 calc R
N2 N 1.0382(3) 0.9057(2) 0.1298(2) 0.0169(6) Uani 1 1 d .
H2 H 1.0876 0.9856 0.1244 0.020 Uiso 1 1 calc R
N3 N 0.7708(3) 0.8361(2) 0.25263(19) 0.0155(6) Uani 1 1 d .
N4 N 0.5119(3) 0.7544(3) 0.4390(2) 0.0254(6) Uani 1 1 d .
H4 H 0.4487 0.7027 0.3776 0.030 Uiso 1 1 calc R
C1 C 1.0067(4) 0.6732(3) 0.0344(3) 0.0232(8) Uani 1 1 d .
H1A H 1.0242 0.6092 -0.0378 0.028 Uiso 1 1 calc R
H1B H 1.0487 0.6426 0.0985 0.028 Uiso 1 1 calc R
C2 C 1.1067(4) 0.8043(3) 0.0431(3) 0.0221(8) Uani 1 1 d .
H2A H 1.2306 0.8051 0.0651 0.027 Uiso 1 1 calc R
H2B H 1.0950 0.8215 -0.0317 0.027 Uiso 1 1 calc R
C3 C 1.0849(4) 0.9035(3) 0.2500(2) 0.0206(7) Uani 1 1 d .
H3A H 1.1800 0.9746 0.2872 0.025 Uiso 1 1 calc R
H3B H 1.1261 0.8202 0.2481 0.025 Uiso 1 1 calc R
C5 C 0.7852(4) 0.6953(3) 0.2348(2) 0.0187(7) Uani 1 1 d .
H5A H 0.7112 0.6612 0.2848 0.022 Uiso 1 1 calc R
H5B H 0.9060 0.6860 0.2559 0.022 Uiso 1 1 calc R
C4 C 0.9320(4) 0.9189(3) 0.3191(2) 0.0190(7) Uani 1 1 d .
H4A H 0.9570 0.8944 0.3895 0.023 Uiso 1 1 calc R
H4B H 0.9138 1.0110 0.3417 0.023 Uiso 1 1 calc R
C6 C 0.7310(4) 0.6181(3) 0.1124(3) 0.0213(7) Uani 1 1 d .
H6A H 0.7613 0.5294 0.0983 0.026 Uiso 1 1 calc R
H6B H 0.6045 0.6112 0.0955 0.026 Uiso 1 1 calc R
C7 C 0.6128(4) 0.8711(3) 0.3096(2) 0.0195(7) Uani 1 1 d .
H7A H 0.5102 0.8149 0.2620 0.023 Uiso 1 1 calc R
H7B H 0.6012 0.9620 0.3134 0.023 Uiso 1 1 calc R
C8 C 0.6144(4) 0.8574(3) 0.4299(3) 0.0206(7) Uani 1 1 d .
C9 C 0.5003(4) 0.7240(3) 0.5464(3) 0.0326(9) Uani 1 1 d .
H9A H 0.5612 0.7985 0.6090 0.039 Uiso 1 1 calc R
H9B H 0.5599 0.6481 0.5442 0.039 Uiso 1 1 calc R
C10 C 0.3164(4) 0.6946(3) 0.5721(3) 0.0217(7) Uani 1 1 d .
C11 C 0.1840(4) 0.7496(3) 0.5340(3) 0.0278(8) Uani 1 1 d .
H11 H 0.2064 0.8052 0.4878 0.033 Uiso 1 1 calc R
C12 C 0.0186(4) 0.7245(3) 0.5624(3) 0.0316(9) Uani 1 1 d .
H12 H -0.0720 0.7619 0.5347 0.038 Uiso 1 1 calc R
C13 C -0.0156(4) 0.6454(3) 0.6309(3) 0.0339(9) Uani 1 1 d .
H13 H -0.1290 0.6287 0.6509 0.041 Uiso 1 1 calc R
C14 C 0.1173(5) 0.5908(3) 0.6697(3) 0.0346(9) Uani 1 1 d .
H14 H 0.0956 0.5371 0.7176 0.042 Uiso 1 1 calc R
C15 C 0.2814(4) 0.6139(3) 0.6394(3) 0.0286(8) Uani 1 1 d .
H15 H 0.3712 0.5740 0.6650 0.034 Uiso 1 1 calc R
C16 C 0.4945(4) 0.7727(3) -0.0851(2) 0.0244(8) Uani 1 1 d .
H16A H 0.3727 0.7814 -0.1038 0.029 Uiso 1 1 calc R
H16B H 0.5113 0.6817 -0.1211 0.029 Uiso 1 1 calc R
C17 C 0.6132(4) 0.8634(3) -0.1288(3) 0.0306(8) Uani 1 1 d .
H17A H 0.6211 0.8249 -0.2112 0.037 Uiso 1 1 calc R
H17B H 0.5685 0.9471 -0.1178 0.037 Uiso 1 1 calc R
O1 O 0.7680(3) 1.04578(19) 0.16560(17) 0.0230(5) Uani 1 1 d .
O2 O 0.5354(2) 0.80683(19) 0.03731(16) 0.0190(5) Uani 1 1 d .
O3 O 0.7810(2) 0.88364(19) -0.06556(16) 0.0184(5) Uani 1 1 d .
O4 O 0.7060(3) 0.9364(2) 0.51044(18) 0.0298(6) Uani 1 1 d .
Br1 Br 0.70647(4) 0.45724(3) -0.21049(3) 0.02790(10) Uani 1 1 d .

loop_
_atom_site_aniso_label
_atom_site_aniso_U_11
_atom_site_aniso_U_22
_atom_site_aniso_U_33
_atom_site_aniso_U_23
_atom_site_aniso_U_13
_atom_site_aniso_U_12
Tc1 0.01480(15) 0.01461(14) 0.01527(15) 0.00586(12) 0.00237(11) 0.00282(12)
N1 0.0170(14) 0.0162(14) 0.0167(14) 0.0054(12) 0.0028(11) 0.0026(11)
N2 0.0121(14) 0.0173(15) 0.0215(15) 0.0078(12) 0.0011(11) -0.0016(11)
N3 0.0161(14) 0.0166(14) 0.0145(14) 0.0048(11) 0.0038(11) 0.0037(11)
N4 0.0273(16) 0.0328(17) 0.0121(14) 0.0052(13) 0.0022(12) -0.0078(13)
C1 0.0175(18) 0.029(2) 0.026(2) 0.0081(16) 0.0057(14) 0.0103(15)
C2 0.0188(18) 0.031(2) 0.0208(18) 0.0113(16) 0.0068(14) 0.0091(16)
C3 0.0183(18) 0.0252(19) 0.0164(18) 0.0073(15) -0.0034(14) -0.0035(14)
C5 0.0177(17) 0.0197(18) 0.0220(18) 0.0112(15) 0.0026(14) 0.0031(14)
C4 0.0182(18) 0.0188(18) 0.0182(18) 0.0057(14) -0.0032(14) -0.0021(14)
C6 0.0196(18) 0.0188(18) 0.029(2) 0.0120(15) 0.0059(15) 0.0020(14)
C7 0.0188(17) 0.0230(18) 0.0163(17) 0.0054(14) 0.0023(14) 0.0025(14)
C8 0.0193(18) 0.028(2) 0.0157(18) 0.0058(15) 0.0057(14) 0.0093(16)
C9 0.032(2) 0.047(2) 0.022(2) 0.0165(18) 0.0019(16) -0.0004(18)
C10 0.0249(19) 0.0214(18) 0.0168(18) 0.0032(15) 0.0056(14) -0.0009(15)
C11 0.036(2) 0.027(2) 0.024(2) 0.0135(16) 0.0052(16) 0.0017(17)
C12 0.035(2) 0.033(2) 0.032(2) 0.0157(18) 0.0078(17) 0.0086(18)
C13 0.028(2) 0.034(2) 0.042(2) 0.0145(19) 0.0112(17) 0.0018(17)
C14 0.044(2) 0.033(2) 0.035(2) 0.0225(19) 0.0135(19) 0.0008(18)
C15 0.033(2) 0.030(2) 0.027(2) 0.0136(17) 0.0054(16) 0.0063(17)
C16 0.0206(19) 0.029(2) 0.022(2) 0.0059(16) -0.0021(15) 0.0032(15)
C17 0.025(2) 0.044(2) 0.024(2) 0.0125(18) -0.0024(15) 0.0029(17)
O1 0.0291(13) 0.0180(12) 0.0226(13) 0.0070(10) -0.0009(10) 0.0058(10)
O2 0.0164(11) 0.0250(12) 0.0166(12) 0.0084(10) -0.0005(9) 0.0025(9)
O3 0.0141(11) 0.0293(13) 0.0149(12) 0.0125(10) 0.0006(9) 0.0013(10)
O4 0.0326(14) 0.0337(15) 0.0179(13) 0.0049(11) -0.0004(11) -0.0070(11)
Br1 0.0280(2) 0.0285(2) 0.0218(2) 0.00201(17) -0.00053(16) -0.00194(17)

loop_
_atom_type_symbol
_atom_type_description
_atom_type_scat_dispersion_real
_atom_type_scat_dispersion_imag
_atom_type_scat_source
C C 0.0033 0.0016 'International Tables Vol C Tables 4.2.6.8 and 6.1.1.4'
H H 0.0000 0.0000 'International Tables Vol C Tables 4.2.6.8 and 6.1.1.4'
N N 0.0061 0.0033 'International Tables Vol C Tables 4.2.6.8 and 6.1.1.4'
O O 0.0106 0.0060 'International Tables Vol C Tables 4.2.6.8 and 6.1.1.4'
Tc Tc -1.4390 0.7593 'International Tables Vol C Tables 4.2.6.8 and 6.1.1.4'
Br Br -0.2901 2.4595 'International Tables Vol C Tables 4.2.6.8 and 6.1.1.4'

loop_
_geom_angle_atom_site_label_1
_geom_angle_atom_site_label_2
_geom_angle_atom_site_label_3
_geom_angle
O1 Tc1 O2 111.44(9)
O1 Tc1 O3 107.99(9)
O2 Tc1 O3 84.06(8)
O1 Tc1 N2 91.29(10)
O2 Tc1 N2 156.77(9)
O3 Tc1 N2 93.69(8)
O1 Tc1 N3 89.89(9)
O2 Tc1 N3 94.43(8)
O3 Tc1 N3 161.37(8)
N2 Tc1 N3 80.39(8)
O1 Tc1 N1 161.77(9)
O2 Tc1 N1 81.78(8)
O3 Tc1 N1 85.21(8)
N2 Tc1 N1 74.98(9)
N3 Tc1 N1 76.21(8)
C1 N1 C6 115.2(2)
C1 N1 Tc1 113.95(17)
C6 N1 Tc1 106.48(16)
C2 N2 C3 113.2(2)
C2 N2 Tc1 109.88(18)
C3 N2 Tc1 111.65(16)
C4 N3 C7 111.9(2)
C4 N3 C5 110.0(2)
C7 N3 C5 110.8(2)
C4 N3 Tc1 101.88(16)
C7 N3 Tc1 108.94(16)
C5 N3 Tc1 113.09(16)
C8 N4 C9 122.7(3)
N1 C1 C2 109.3(2)
N2 C2 C1 109.0(2)
N2 C3 C4 111.5(2)
N3 C5 C6 110.6(2)
N3 C4 C3 111.5(2)
N1 C6 C5 108.7(2)
N3 C7 C8 114.1(2)
O4 C8 N4 123.9(3)
O4 C8 C7 121.0(3)
N4 C8 C7 115.1(3)
N4 C9 C10 113.4(3)
C11 C10 C15 118.9(3)
C11 C10 C9 122.0(3)
C15 C10 C9 119.1(3)
C10 C11 C12 120.6(3)
C13 C12 C11 120.5(3)
C12 C13 C14 119.0(3)
C15 C14 C13 120.4(3)
C14 C15 C10 120.6(3)
O2 C16 C17 107.9(2)
O3 C17 C16 107.7(2)
C16 O2 Tc1 114.48(16)
C17 O3 Tc1 112.03(16)

loop_
_geom_bond_atom_site_label_1
_geom_bond_atom_site_label_2
_geom_bond_distance
Tc1 O1 1.664(2)
Tc1 O2 1.905(2)
Tc1 O3 1.9219(18)
Tc1 N2 2.142(2)
Tc1 N3 2.229(2)
Tc1 N1 2.256(2)
N1 C1 1.481(3)
N1 C6 1.484(3)
N2 C2 1.480(3)
N2 C3 1.507(3)
N3 C4 1.500(4)
N3 C7 1.501(3)
N3 C5 1.501(3)
N4 C8 1.335(4)
N4 C9 1.456(3)
C1 C2 1.514(4)
C3 C4 1.515(4)
C5 C6 1.505(4)
C7 C8 1.529(4)
C8 O4 1.228(4)
C9 C10 1.515(4)
C10 C11 1.377(4)
C10 C15 1.385(4)
C11 C12 1.384(4)
C12 C13 1.380(4)
C13 C14 1.382(4)
C14 C15 1.380(4)
C16 O2 1.449(3)
C16 C17 1.510(4)
C17 O3 1.444(3)

loop_
_geom_hbond_atom_site_label_D
_geom_hbond_atom_site_label_H
_geom_hbond_atom_site_label_A
_geom_hbond_distance_DH
_geom_hbond_distance_HA
_geom_hbond_distance_DA
_geom_hbond_angle_DHA
_geom_hbond_site_symmetry_A
N1 H1 Br1 0.93 2.49 3.326(2) 150.3 .
N2 H2 O3 0.93 1.98 2.877(3) 160.3 2_775
N4 H4 Br1 0.88 2.42 3.296(3) 173.8 2_665

loop_
_geom_torsion_atom_site_label_1
_geom_torsion_atom_site_label_2
_geom_torsion_atom_site_label_3
_geom_torsion_atom_site_label_4
_geom_torsion
O1 Tc1 N1 C1 -54.5(3)
O2 Tc1 N1 C1 167.58(19)
O3 Tc1 N1 C1 82.91(18)
N2 Tc1 N1 C1 -12.21(18)
N3 Tc1 N1 C1 -95.77(19)
O1 Tc1 N1 C6 73.6(3)
O2 Tc1 N1 C6 -64.34(17)
O3 Tc1 N1 C6 -149.02(18)
N2 Tc1 N1 C6 115.86(19)
N3 Tc1 N1 C6 32.30(17)
O1 Tc1 N2 C2 -157.09(18)
O2 Tc1 N2 C2 34.5(3)
O3 Tc1 N2 C2 -48.97(18)
N3 Tc1 N2 C2 113.24(18)
N1 Tc1 N2 C2 35.06(17)
O1 Tc1 N2 C3 76.50(19)
O2 Tc1 N2 C3 -91.9(3)
O3 Tc1 N2 C3 -175.38(18)
N3 Tc1 N2 C3 -13.17(18)
N1 Tc1 N2 C3 -91.35(18)
O1 Tc1 N3 C4 -57.06(17)
O2 Tc1 N3 C4 -168.57(16)
O3 Tc1 N3 C4 106.9(3)
N2 Tc1 N3 C4 34.26(16)
N1 Tc1 N3 C4 111.02(17)
O1 Tc1 N3 C7 61.25(18)
O2 Tc1 N3 C7 -50.25(18)
O3 Tc1 N3 C7 -134.8(3)
N2 Tc1 N3 C7 152.58(19)
N1 Tc1 N3 C7 -130.66(19)
O1 Tc1 N3 C5 -175.05(19)
O2 Tc1 N3 C5 73.44(18)
O3 Tc1 N3 C5 -11.1(4)
N2 Tc1 N3 C5 -83.73(18)
N1 Tc1 N3 C5 -6.96(17)
C6 N1 C1 C2 -135.8(3)
Tc1 N1 C1 C2 -12.3(3)
C3 N2 C2 C1 71.8(3)
Tc1 N2 C2 C1 -53.8(3)
N1 C1 C2 N2 41.8(3)
C2 N2 C3 C4 -136.1(3)
Tc1 N2 C3 C4 -11.5(3)
C4 N3 C5 C6 -132.8(2)
C7 N3 C5 C6 103.0(3)
Tc1 N3 C5 C6 -19.7(3)
C7 N3 C4 C3 -167.9(2)
C5 N3 C4 C3 68.5(3)
Tc1 N3 C4 C3 -51.6(2)
N2 C3 C4 N3 44.3(3)
C1 N1 C6 C5 73.8(3)
Tc1 N1 C6 C5 -53.6(2)
N3 C5 C6 N1 49.1(3)
C4 N3 C7 C8 -59.3(3)
C5 N3 C7 C8 63.8(3)
Tc1 N3 C7 C8 -171.2(2)
C9 N4 C8 O4 -1.0(5)
C9 N4 C8 C7 178.4(2)
N3 C7 C8 O4 74.2(4)
N3 C7 C8 N4 -105.2(3)
C8 N4 C9 C10 131.7(3)
N4 C9 C10 C11 -29.8(4)
N4 C9 C10 C15 152.6(3)
C15 C10 C11 C12 -0.1(5)
C9 C10 C11 C12 -177.6(3)
C10 C11 C12 C13 1.0(5)
C11 C12 C13 C14 -0.5(5)
C12 C13 C14 C15 -0.8(5)
C13 C14 C15 C10 1.7(5)
C11 C10 C15 C14 -1.2(5)
C9 C10 C15 C14 176.4(3)
O2 C16 C17 O3 38.8(3)
C17 C16 O2 Tc1 -25.0(3)
O1 Tc1 O2 C16 111.26(18)
O3 Tc1 O2 C16 4.23(18)
N2 Tc1 O2 C16 -81.3(3)
N3 Tc1 O2 C16 -157.12(18)
N1 Tc1 O2 C16 -81.76(18)
C16 C17 O3 Tc1 -36.8(3)
O1 Tc1 O3 C17 -91.6(2)
O2 Tc1 O3 C17 19.06(19)
N2 Tc1 O3 C17 175.8(2)
N3 Tc1 O3 C17 105.3(3)
N1 Tc1 O3 C17 101.3(2)
